data_4066457
loop_
_publ_author_name
'Greger, Ingo'
'Kehr, Gerald'
'Fr\"ohlich, Roland'
'Erker, Gerhard'

_publ_section_title
;
 Dynamic Topochemical Reaction Control&#x2212;A Principle and Its
 Application inansa-Metallocene Synthesis&#x2020;
;
_journal_issue 14
_journal_name_full Organometallics
_journal_page_first 3210
_journal_paper_doi 10.1021/om100467y
_journal_volume 29
_journal_year 2010
_chemical_formula_sum 'C22 H26 Cl2 Hf'
_chemical_formula_weight 539.82
_chemical_name_systematic
; 
 ? 
;
_space_group_IT_number 9
_symmetry_cell_setting monoclinic
_symmetry_space_group_name_Hall 'C -2yc'
_symmetry_space_group_name_H-M 'C 1 c 1'
_atom_sites_solution_hydrogens geom
_atom_sites_solution_primary direct
_atom_sites_solution_secondary difmap
_audit_creation_method SHELXL-97
_cell_angle_alpha 90.00
_cell_angle_beta 103.162(2)
_cell_angle_gamma 90.00
_cell_formula_units_Z 4
_cell_length_a 27.6120(7)
_cell_length_b 6.6102(2)
_cell_length_c 12.0125(3)
_cell_measurement_reflns_used 2086
_cell_measurement_temperature 223(2)
_cell_measurement_theta_max 27.88
_cell_measurement_theta_min 4.08
_cell_volume 2134.93(10)
_computing_cell_refinement 'Collect (Nonius B.V., 1998)'
_computing_data_collection 'Collect (Nonius B.V., 1998)'
_computing_data_reduction 'Denzo-SMN (Otwinowski & Minor, 1997)'
_computing_molecular_graphics 'XP (BrukerAXS, 2000)'
_computing_publication_material 'SHELXL-97 (Sheldrick, 1997)'
_computing_structure_refinement 'SHELXL-97 (Sheldrick, 1997)'
_computing_structure_solution 'SHELXS-97 (Sheldrick, 1990)'
_diffrn_ambient_temperature 223(2)
_diffrn_measured_fraction_theta_full 0.990
_diffrn_measured_fraction_theta_max 0.990
_diffrn_measurement_device_type 'Nonius KappaCCD APEXII'
_diffrn_measurement_method '\w and \f scans'
_diffrn_radiation_monochromator 'Montel mirror'
_diffrn_radiation_source 'rotating anode Nonius FR591'
_diffrn_radiation_type MoK\a
_diffrn_radiation_wavelength 0.71073
_diffrn_reflns_av_R_equivalents 0.043
_diffrn_reflns_av_sigmaI/netI 0.0445
_diffrn_reflns_limit_h_max 34
_diffrn_reflns_limit_h_min -36
_diffrn_reflns_limit_k_max 8
_diffrn_reflns_limit_k_min -8
_diffrn_reflns_limit_l_max 11
_diffrn_reflns_limit_l_min -15
_diffrn_reflns_number 7802
_diffrn_reflns_theta_full 27.88
_diffrn_reflns_theta_max 27.88
_diffrn_reflns_theta_min 4.10
_exptl_absorpt_coefficient_mu 5.138
_exptl_absorpt_correction_T_max 0.9042
_exptl_absorpt_correction_T_min 0.4264
_exptl_absorpt_correction_type multi-scan
_exptl_absorpt_process_details 'Denzo (Otwinowski, BOrek, Majewski & Minor, 2003)'
_exptl_crystal_colour 'light yellow'
_exptl_crystal_density_diffrn 1.679
_exptl_crystal_density_method 'not measured'
_exptl_crystal_description plate
_exptl_crystal_F_000 1056
_exptl_crystal_size_max 0.20
_exptl_crystal_size_mid 0.10
_exptl_crystal_size_min 0.02
_refine_diff_density_max 1.246
_refine_diff_density_min -0.967
_refine_diff_density_rms 0.129
_refine_ls_abs_structure_details 'Flack H D (1983), Acta Cryst. A39, 876-881'
_refine_ls_abs_structure_Flack 0.496(17)
_refine_ls_extinction_method none
_refine_ls_goodness_of_fit_ref 1.046
_refine_ls_hydrogen_treatment constr
_refine_ls_matrix_type full
_refine_ls_number_parameters 245
_refine_ls_number_reflns 3572
_refine_ls_number_restraints 62
_refine_ls_restrained_S_all 1.039
_refine_ls_R_factor_all 0.0347
_refine_ls_R_factor_gt 0.0335
_refine_ls_shift/su_max 0.001
_refine_ls_shift/su_mean 0.000
_refine_ls_structure_factor_coef Fsqd
_refine_ls_weighting_details 'calc w=1/[\s^2^(Fo^2^)+(0.0261P)^2^+22.0251P] where P=(Fo^2^+2Fc^2^)/3'
_refine_ls_weighting_scheme calc
_refine_ls_wR_factor_gt 0.0821
_refine_ls_wR_factor_ref 0.0832
_reflns_number_gt 3477
_reflns_number_total 3572
_reflns_threshold_expression >2sigma(I)
_cod_data_source_file om100467y_si_002.cif
_cod_data_source_block erk5260
_cod_original_sg_symbol_H-M Cc
_cod_database_code 4066457

loop_
_symmetry_equiv_pos_as_xyz
'x, y, z'
'x, -y, z+1/2'
'x+1/2, y+1/2, z'
'x+1/2, -y+1/2, z+1/2'

loop_
_atom_site_label
_atom_site_type_symbol
_atom_site_fract_x
_atom_site_fract_y
_atom_site_fract_z
_atom_site_U_iso_or_equiv
_atom_site_adp_type
_atom_site_occupancy
_atom_site_symmetry_multiplicity
_atom_site_calc_flag
_atom_site_refinement_flags
_atom_site_disorder_assembly
_atom_site_disorder_group
Hf Hf -0.00041(3) 0.66263(4) 0.74598(5) 0.03070(9) Uani 1 1 d . . .
Cl1 Cl -0.00072(10) 0.3066(3) 0.7896(2) 0.0436(5) Uani 1 1 d . . .
Cl2 Cl -0.00048(10) 0.7647(4) 0.9394(2) 0.0466(5) Uani 1 1 d . . .
C1 C 0.0919(9) 0.644(2) 0.803(2) 0.045(5) Uani 1 1 d . . .
C2 C 0.0789(4) 0.5579(16) 0.6964(9) 0.048(2) Uani 1 1 d . . .
H2 H 0.0842 0.4222 0.6789 0.058 Uiso 1 1 calc R . .
C3 C 0.0560(4) 0.709(2) 0.6168(9) 0.053(3) Uani 1 1 d . . .
H3 H 0.0429 0.6901 0.5381 0.064 Uiso 1 1 calc R . .
C4 C 0.0568(4) 0.8884(18) 0.6777(9) 0.048(2) Uani 1 1 d . . .
H4 H 0.0440 1.0135 0.6473 0.058 Uiso 1 1 calc R . .
C5 C 0.0813(8) 0.848(2) 0.7986(19) 0.040(5) Uani 1 1 d . . .
H5 H 0.0882 0.9417 0.8592 0.048 Uiso 1 1 calc R . .
C6 C 0.1191(4) 0.5506(17) 0.9103(9) 0.047(2) Uani 1 1 d . . .
H6 H 0.1218 0.6258 0.9779 0.056 Uiso 1 1 calc R . .
C7 C 0.1403(4) 0.3663(19) 0.9197(10) 0.052(3) Uani 1 1 d . B .
H7 H 0.1383 0.2918 0.8522 0.063 Uiso 1 1 calc R . .
C8 C 0.1660(5) 0.274(2) 1.0259(12) 0.069(4) Uani 1 1 d . . .
H8 H 0.1676 0.3467 1.0941 0.083 Uiso 1 1 calc R A 1
C9A C 0.1875(7) 0.094(4) 1.0327(17) 0.101(7) Uani 0.41(3) 1 d PD B 1
H9A H 0.1801 0.0301 0.9609 0.122 Uiso 0.41(3) 1 calc PR B 1
C10A C 0.2216(16) -0.046(7) 1.124(3) 0.087(7) Uani 0.41(3) 1 d PDU B 1
H10A H 0.2169 -0.1901 1.1061 0.104 Uiso 0.41(3) 1 calc PR B 1
H10B H 0.2569 -0.0107 1.1374 0.104 Uiso 0.41(3) 1 calc PR B 1
C11A C 0.200(2) 0.014(8) 1.219(4) 0.115(11) Uani 0.41(3) 1 d PDU B 1
H11A H 0.1941 0.1595 1.2161 0.172 Uiso 0.41(3) 1 calc PR B 1
H11B H 0.2222 -0.0206 1.2910 0.172 Uiso 0.41(3) 1 calc PR B 1
H11C H 0.1683 -0.0551 1.2130 0.172 Uiso 0.41(3) 1 calc PR B 1
C9B C 0.1875(7) 0.094(4) 1.0327(17) 0.101(7) Uani 0.59(3) 1 d PD B 2
H9B H 0.1848 0.0108 0.9681 0.122 Uiso 0.59(3) 1 calc PR B 2
C10B C 0.2177(12) 0.026(4) 1.1546(19) 0.087(7) Uani 0.59(3) 1 d PDU B 2
H10C H 0.2536 0.0345 1.1596 0.104 Uiso 0.59(3) 1 calc PR B 2
H10D H 0.2095 0.1117 1.2144 0.104 Uiso 0.59(3) 1 calc PR B 2
C11B C 0.2026(17) -0.183(5) 1.166(4) 0.115(11) Uani 0.59(3) 1 d PDU B 2
H11D H 0.1889 -0.1947 1.2336 0.172 Uiso 0.59(3) 1 calc PR B 2
H11E H 0.2312 -0.2709 1.1742 0.172 Uiso 0.59(3) 1 calc PR B 2
H11F H 0.1776 -0.2211 1.0991 0.172 Uiso 0.59(3) 1 calc PR B 2
C21 C -0.0957(7) 0.653(2) 0.705(2) 0.037(4) Uani 1 1 d . . .
C22 C -0.0775(8) 0.859(2) 0.7156(17) 0.038(4) Uani 1 1 d . . .
H22 H -0.0785 0.9516 0.7743 0.046 Uiso 1 1 calc R . .
C23 C -0.0574(4) 0.8902(17) 0.6165(10) 0.049(3) Uani 1 1 d . . .
H23 H -0.0454 1.0138 0.5950 0.059 Uiso 1 1 calc R . .
C24 C -0.0587(4) 0.707(2) 0.5569(9) 0.051(3) Uani 1 1 d . . .
H24 H -0.0464 0.6856 0.4910 0.061 Uiso 1 1 calc R . .
C25 C -0.0811(4) 0.5618(19) 0.6123(8) 0.050(3) Uani 1 1 d . . .
H25 H -0.0857 0.4251 0.5911 0.060 Uiso 1 1 calc R . .
C26 C -0.1211(4) 0.5589(19) 0.7890(9) 0.050(3) Uani 1 1 d . . .
H26 H -0.1230 0.6342 0.8542 0.060 Uiso 1 1 calc R . .
C27 C -0.1413(4) 0.3745(19) 0.7774(10) 0.054(3) Uani 1 1 d . D .
H27 H -0.1382 0.2960 0.7141 0.065 Uiso 1 1 calc R . .
C28 C -0.1674(5) 0.290(2) 0.8572(11) 0.066(4) Uani 1 1 d . . .
H28 H -0.1693 0.3652 0.9226 0.079 Uiso 1 1 calc R C 1
C29A C -0.1895(6) 0.105(3) 0.8411(15) 0.081(5) Uani 0.65(2) 1 d PD D 1
H29A H -0.1868 0.0183 0.7809 0.097 Uiso 0.65(2) 1 calc PR D 1
C30A C -0.2203(9) 0.049(4) 0.933(2) 0.078(6) Uani 0.65(2) 1 d PDU D 1
H30A H -0.2178 0.1578 0.9896 0.094 Uiso 0.65(2) 1 calc PR D 1
H30B H -0.2555 0.0292 0.8959 0.094 Uiso 0.65(2) 1 calc PR D 1
C31A C -0.1987(12) -0.138(4) 0.988(3) 0.090(8) Uani 0.65(2) 1 d PDU D 1
H31A H -0.2017 -0.2435 0.9305 0.136 Uiso 0.65(2) 1 calc PR D 1
H31B H -0.2162 -0.1776 1.0454 0.136 Uiso 0.65(2) 1 calc PR D 1
H31C H -0.1639 -0.1156 1.0229 0.136 Uiso 0.65(2) 1 calc PR D 1
C29B C -0.1895(6) 0.105(3) 0.8411(15) 0.081(5) Uani 0.35(2) 1 d PD D 2
H29B H -0.1915 0.0502 0.7680 0.097 Uiso 0.35(2) 1 calc PR D 2
C30B C -0.213(2) -0.034(6) 0.923(4) 0.078(6) Uani 0.35(2) 1 d PDU D 2
H30C H -0.2462 -0.0755 0.8841 0.094 Uiso 0.35(2) 1 calc PR D 2
H30D H -0.1922 -0.1560 0.9426 0.094 Uiso 0.35(2) 1 calc PR D 2
C31B C -0.2136(18) 0.082(8) 1.025(4) 0.090(8) Uani 0.35(2) 1 d PDU D 2
H31D H -0.2311 0.0051 1.0730 0.136 Uiso 0.35(2) 1 calc PR D 2
H31E H -0.2307 0.2091 1.0040 0.136 Uiso 0.35(2) 1 calc PR D 2
H31F H -0.1799 0.1082 1.0676 0.136 Uiso 0.35(2) 1 calc PR D 2

loop_
_atom_site_aniso_label
_atom_site_aniso_U_11
_atom_site_aniso_U_22
_atom_site_aniso_U_33
_atom_site_aniso_U_23
_atom_site_aniso_U_13
_atom_site_aniso_U_12
Hf 0.03791(15) 0.03022(13) 0.02574(14) -0.0007(2) 0.01093(10) -0.0003(3)
Cl1 0.0577(14) 0.0296(8) 0.0453(12) -0.0010(9) 0.0153(12) -0.0008(10)
Cl2 0.0587(14) 0.0521(13) 0.0313(11) -0.0074(11) 0.0151(10) 0.0004(12)
C1 0.050(10) 0.042(8) 0.049(10) 0.000(6) 0.024(8) 0.001(6)
C2 0.065(7) 0.045(5) 0.044(6) -0.002(5) 0.031(5) 0.000(5)
C3 0.048(6) 0.080(8) 0.036(5) 0.004(5) 0.019(5) -0.002(6)
C4 0.045(5) 0.057(6) 0.047(6) 0.013(5) 0.018(5) -0.001(5)
C5 0.033(7) 0.049(9) 0.035(9) -0.003(5) 0.000(6) -0.013(5)
C6 0.043(6) 0.056(6) 0.043(5) 0.001(5) 0.012(4) -0.001(5)
C7 0.040(5) 0.066(7) 0.050(6) 0.010(5) 0.007(5) -0.010(5)
C8 0.047(6) 0.090(9) 0.068(8) 0.035(8) 0.006(6) 0.009(7)
C9A 0.084(13) 0.097(13) 0.102(16) 0.041(12) -0.023(11) -0.008(12)
C10A 0.085(9) 0.088(10) 0.086(9) 0.000(7) 0.015(6) 0.006(7)
C11A 0.114(13) 0.117(13) 0.113(13) 0.010(7) 0.024(7) 0.000(7)
C9B 0.084(13) 0.097(13) 0.102(16) 0.041(12) -0.023(11) -0.008(12)
C10B 0.085(9) 0.088(10) 0.086(9) 0.000(7) 0.015(6) 0.006(7)
C11B 0.114(13) 0.117(13) 0.113(13) 0.010(7) 0.024(7) 0.000(7)
C21 0.021(6) 0.053(9) 0.037(8) -0.001(5) 0.006(6) -0.001(5)
C22 0.046(9) 0.047(8) 0.024(7) -0.003(5) 0.012(6) 0.007(6)
C23 0.043(5) 0.045(5) 0.058(6) 0.024(5) 0.006(5) -0.005(5)
C24 0.038(5) 0.078(7) 0.034(5) -0.007(5) 0.005(4) 0.003(5)
C25 0.041(5) 0.070(7) 0.035(5) -0.012(5) 0.001(4) -0.012(5)
C26 0.040(5) 0.072(7) 0.041(5) 0.005(5) 0.015(4) 0.000(5)
C27 0.037(5) 0.070(7) 0.053(6) 0.010(6) 0.006(5) -0.011(5)
C28 0.054(7) 0.090(9) 0.057(7) 0.029(7) 0.017(6) -0.008(7)
C29A 0.057(9) 0.098(12) 0.084(11) 0.024(10) 0.009(8) -0.007(9)
C30A 0.075(8) 0.075(9) 0.087(8) 0.009(6) 0.024(6) -0.016(6)
C31A 0.085(10) 0.096(10) 0.093(10) 0.011(6) 0.027(7) -0.008(6)
C29B 0.057(9) 0.098(12) 0.084(11) 0.024(10) 0.009(8) -0.007(9)
C30B 0.075(8) 0.075(9) 0.087(8) 0.009(6) 0.024(6) -0.016(6)
C31B 0.085(10) 0.096(10) 0.093(10) 0.011(6) 0.027(7) -0.008(6)

loop_
_atom_type_symbol
_atom_type_description
_atom_type_scat_dispersion_real
_atom_type_scat_dispersion_imag
_atom_type_scat_source
C C 0.0033 0.0016 'International Tables Vol C Tables 4.2.6.8 and 6.1.1.4'
H H 0.0000 0.0000 'International Tables Vol C Tables 4.2.6.8 and 6.1.1.4'
Cl Cl 0.1484 0.1585 'International Tables Vol C Tables 4.2.6.8 and 6.1.1.4'
Hf Hf -0.5830 6.1852 'International Tables Vol C Tables 4.2.6.8 and 6.1.1.4'

loop_
_geom_angle_atom_site_label_1
_geom_angle_atom_site_label_2
_geom_angle_atom_site_label_3
_geom_angle
Cl1 Hf Cl2 93.60(9)
Cl1 Hf C4 134.6(3)
Cl2 Hf C4 107.1(3)
Cl1 Hf C22 120.2(4)
Cl2 Hf C22 78.7(5)
C4 Hf C22 103.5(5)
Cl1 Hf C3 107.0(3)
Cl2 Hf C3 135.4(3)
C4 Hf C3 33.0(4)
C22 Hf C3 119.7(5)
Cl1 Hf C23 134.5(3)
Cl2 Hf C23 107.2(3)
C4 Hf C23 77.5(3)
C22 Hf C23 34.1(5)
C3 Hf C23 86.1(4)
Cl1 Hf C24 106.2(3)
Cl2 Hf C24 134.7(3)
C4 Hf C24 87.4(4)
C22 Hf C24 56.0(5)
C3 Hf C24 77.3(4)
C23 Hf C24 33.0(4)
Cl1 Hf C1 87.0(4)
Cl2 Hf C1 88.6(6)
C4 Hf C1 54.7(5)
C22 Hf C1 150.3(5)
C3 Hf C1 54.6(6)
C23 Hf C1 132.2(5)
C24 Hf C1 131.8(6)
Cl1 Hf C2 80.1(2)
Cl2 Hf C2 119.9(3)
C4 Hf C2 54.6(4)
C22 Hf C2 153.1(5)
C3 Hf C2 33.4(4)
C23 Hf C2 119.3(3)
C24 Hf C2 103.6(3)
C1 Hf C2 31.9(6)
Cl1 Hf C5 117.9(4)
Cl2 Hf C5 79.6(5)
C4 Hf C5 34.6(5)
C22 Hf C5 118.5(3)
C3 Hf C5 55.7(6)
C23 Hf C5 105.6(5)
C24 Hf C5 121.9(5)
C1 Hf C5 32.0(4)
C2 Hf C5 53.9(5)
Cl1 Hf C25 80.5(3)
Cl2 Hf C25 119.4(2)
C4 Hf C25 119.5(4)
C22 Hf C25 55.4(5)
C3 Hf C25 103.1(4)
C23 Hf C25 54.1(4)
C24 Hf C25 32.2(4)
C1 Hf C25 149.7(6)
C2 Hf C25 118.1(3)
C5 Hf C25 154.1(5)
Cl1 Hf C21 87.9(4)
Cl2 Hf C21 88.1(5)
C4 Hf C21 131.6(5)
C22 Hf C21 33.5(5)
C3 Hf C21 130.7(6)
C23 Hf C21 54.0(5)
C24 Hf C21 53.5(6)
C1 Hf C21 173.7(8)
C2 Hf C21 149.9(5)
C5 Hf C21 151.8(5)
C25 Hf C21 32.0(5)
C2 C1 C5 111(2)
C2 C1 C6 128.0(13)
C5 C1 C6 120(2)
C2 C1 Hf 74.4(12)
C5 C1 Hf 75.3(14)
C6 C1 Hf 123.1(13)
C1 C2 C3 108.4(12)
C1 C2 Hf 73.7(11)
C3 C2 Hf 71.7(6)
C1 C2 H2 125.8
C3 C2 H2 125.8
Hf C2 H2 120.5
C4 C3 C2 107.0(10)
C4 C3 Hf 73.1(6)
C2 C3 Hf 74.8(5)
C4 C3 H3 126.5
C2 C3 H3 126.5
Hf C3 H3 117.6
C3 C4 C5 108.2(11)
C3 C4 Hf 73.8(6)
C5 C4 Hf 75.4(8)
C3 C4 H4 125.9
C5 C4 H4 125.9
Hf C4 H4 116.9
C1 C5 C4 105(2)
C1 C5 Hf 72.7(13)
C4 C5 Hf 70.0(9)
C1 C5 H5 127.6
C4 C5 H5 127.6
Hf C5 H5 121.6
C7 C6 C1 125.3(12)
C7 C6 H6 117.3
C1 C6 H6 117.3
C6 C7 C8 124.8(13)
C6 C7 H7 117.6
C8 C7 H7 117.6
C9A C8 C7 123.7(16)
C9A C8 H8 118.2
C7 C8 H8 118.2
C8 C9A C10A 139(2)
C8 C9A H9A 110.4
C10A C9A H9A 110.4
C11A C10A C9A 96(3)
C11A C10A H10A 112.6
C9A C10A H10A 112.6
C11A C10A H10B 112.6
C9A C10A H10B 112.6
H10A C10A H10B 110.1
C11B C10B H10C 110.8
C11B C10B H10D 110.8
H10C C10B H10D 108.9
C10B C11B H11D 109.5
C10B C11B H11E 109.5
H11D C11B H11E 109.5
C10B C11B H11F 109.5
H11D C11B H11F 109.5
H11E C11B H11F 109.5
C25 C21 C22 108.4(18)
C25 C21 C26 128.6(13)
C22 C21 C26 122.8(19)
C25 C21 Hf 72.3(9)
C22 C21 Hf 68.8(11)
C26 C21 Hf 120.0(12)
C23 C22 C21 104.8(17)
C23 C22 Hf 73.4(9)
C21 C22 Hf 77.8(10)
C23 C22 H22 127.6
C21 C22 H22 127.6
Hf C22 H22 114.0
C24 C23 C22 109.2(11)
C24 C23 Hf 74.4(6)
C22 C23 Hf 72.5(9)
C24 C23 H23 125.4
C22 C23 H23 125.4
Hf C23 H23 119.4
C25 C24 C23 108.2(9)
C25 C24 Hf 75.4(6)
C23 C24 Hf 72.5(6)
C25 C24 H24 125.9
C23 C24 H24 125.9
Hf C24 H24 118.1
C24 C25 C21 108.9(12)
C24 C25 Hf 72.4(6)
C21 C25 Hf 75.7(9)
C24 C25 H25 125.5
C21 C25 H25 125.5
Hf C25 H25 118.2
C27 C26 C21 124.1(12)
C27 C26 H26 117.9
C21 C26 H26 117.9
C26 C27 C28 123.1(12)
C26 C27 H27 118.4
C28 C27 H27 118.4
C29A C28 C27 122.1(14)
C29A C28 H28 119.0
C27 C28 H28 119.0
C28 C29A C30A 113.9(19)
C28 C29A H29A 123.0
C30A C29A H29A 123.0
C31A C30A C29A 106.3(19)
C31A C30A H30A 110.5
C29A C30A H30A 110.5
C31A C30A H30B 110.5
C29A C30A H30B 110.5
H30A C30A H30B 108.7
C31B C30B H30C 110.1
C31B C30B H30D 110.1
H30C C30B H30D 108.4
C30B C31B H31D 109.5
C30B C31B H31E 109.5
H31D C31B H31E 109.5
C30B C31B H31F 109.5
H31D C31B H31F 109.5
H31E C31B H31F 109.5

loop_
_geom_bond_atom_site_label_1
_geom_bond_atom_site_label_2
_geom_bond_distance
Hf Cl1 2.411(2)
Hf Cl2 2.420(2)
Hf C4 2.447(10)
Hf C22 2.45(2)
Hf C3 2.456(9)
Hf C23 2.459(10)
Hf C24 2.483(10)
Hf C1 2.49(3)
Hf C2 2.496(10)
Hf C5 2.52(2)
Hf C25 2.521(10)
Hf C21 2.565(19)
C1 C2 1.37(3)
C1 C5 1.380(18)
C1 C6 1.47(3)
C2 C3 1.425(16)
C2 H2 0.9400
C3 C4 1.394(16)
C3 H3 0.9400
C4 C5 1.48(2)
C4 H4 0.9400
C5 H5 0.9400
C6 C7 1.345(16)
C6 H6 0.9400
C7 C8 1.445(16)
C7 H7 0.9400
C8 C9A 1.33(3)
C8 H8 0.9400
C9A C10A 1.577(17)
C9A H9A 0.9400
C10A C11A 1.46(2)
C10A H10A 0.9800
C10A H10B 0.9800
C11A H11A 0.9700
C11A H11B 0.9700
C11A H11C 0.9700
C10B C11B 1.46(2)
C10B H10C 0.9800
C10B H10D 0.9800
C11B H11D 0.9700
C11B H11E 0.9700
C11B H11F 0.9700
C21 C25 1.40(2)
C21 C22 1.447(19)
C21 C26 1.49(2)
C22 C23 1.44(2)
C22 H22 0.9400
C23 C24 1.405(16)
C23 H23 0.9400
C24 C25 1.389(16)
C24 H24 0.9400
C25 H25 0.9400
C26 C27 1.335(16)
C26 H26 0.9400
C27 C28 1.437(15)
C27 H27 0.9400
C28 C29A 1.36(2)
C28 H28 0.9400
C29A C30A 1.582(16)
C29A H29A 0.9400
C30A C31A 1.46(2)
C30A H30A 0.9800
C30A H30B 0.9800
C31A H31A 0.9700
C31A H31B 0.9700
C31A H31C 0.9700
C30B C31B 1.46(2)
C30B H30C 0.9800
C30B H30D 0.9800
C31B H31D 0.9700
C31B H31E 0.9700
C31B H31F 0.9700

loop_
_geom_torsion_atom_site_label_1
_geom_torsion_atom_site_label_2
_geom_torsion_atom_site_label_3
_geom_torsion_atom_site_label_4
_geom_torsion
Cl1 Hf C1 C2 76.1(8)
Cl2 Hf C1 C2 169.7(8)
C4 Hf C1 C2 -78.1(10)
C22 Hf C1 C2 -126.2(11)
C3 Hf C1 C2 -37.3(8)
C23 Hf C1 C2 -78.0(9)
C24 Hf C1 C2 -33.1(11)
C5 Hf C1 C2 -118(2)
C25 Hf C1 C2 10.9(17)
C21 Hf C1 C2 112(7)
Cl1 Hf C1 C5 -166.2(16)
Cl2 Hf C1 C5 -72.5(15)
C4 Hf C1 C5 39.7(13)
C22 Hf C1 C5 -8(2)
C3 Hf C1 C5 80.5(15)
C23 Hf C1 C5 39.7(19)
C24 Hf C1 C5 84.7(17)
C2 Hf C1 C5 118(2)
C25 Hf C1 C5 128.7(13)
C21 Hf C1 C5 -131(6)
Cl1 Hf C1 C6 -49.4(12)
Cl2 Hf C1 C6 44.3(12)
C4 Hf C1 C6 156.4(16)
C22 Hf C1 C6 108.4(14)
C3 Hf C1 C6 -162.8(15)
C23 Hf C1 C6 156.5(10)
C24 Hf C1 C6 -158.5(11)
C2 Hf C1 C6 -125.5(16)
C5 Hf C1 C6 117(2)
C25 Hf C1 C6 -114.5(16)
C21 Hf C1 C6 -14(8)
C5 C1 C2 C3 -3(2)
C6 C1 C2 C3 -176.2(18)
Hf C1 C2 C3 63.8(8)
C5 C1 C2 Hf -66.9(18)
C6 C1 C2 Hf 120(2)
Cl1 Hf C2 C1 -100.3(9)
Cl2 Hf C2 C1 -11.9(10)
C4 Hf C2 C1 78.5(10)
C22 Hf C2 C1 117.8(13)
C3 Hf C2 C1 116.3(12)
C23 Hf C2 C1 123.8(9)
C24 Hf C2 C1 155.2(9)
C5 Hf C2 C1 35.5(10)
C25 Hf C2 C1 -173.8(9)
C21 Hf C2 C1 -168.2(11)
Cl1 Hf C2 C3 143.4(7)
Cl2 Hf C2 C3 -128.2(6)
C4 Hf C2 C3 -37.8(7)
C22 Hf C2 C3 1.5(14)
C23 Hf C2 C3 7.5(8)
C24 Hf C2 C3 38.9(8)
C1 Hf C2 C3 -116.3(12)
C5 Hf C2 C3 -80.9(9)
C25 Hf C2 C3 69.9(8)
C21 Hf C2 C3 75.5(12)
C1 C2 C3 C4 1.5(15)
Hf C2 C3 C4 66.6(7)
C1 C2 C3 Hf -65.1(12)
Cl1 Hf C3 C4 -151.4(6)
Cl2 Hf C3 C4 -37.7(8)
C22 Hf C3 C4 67.3(8)
C23 Hf C3 C4 73.1(7)
C24 Hf C3 C4 105.3(7)
C1 Hf C3 C4 -78.0(8)
C2 Hf C3 C4 -113.5(10)
C5 Hf C3 C4 -38.8(7)
C25 Hf C3 C4 124.8(7)
C21 Hf C3 C4 106.4(8)
Cl1 Hf C3 C2 -37.9(7)
Cl2 Hf C3 C2 75.8(8)
C4 Hf C3 C2 113.5(10)
C22 Hf C3 C2 -179.2(8)
C23 Hf C3 C2 -173.4(7)
C24 Hf C3 C2 -141.2(8)
C1 Hf C3 C2 35.5(7)
C5 Hf C3 C2 74.7(8)
C25 Hf C3 C2 -121.7(7)
C21 Hf C3 C2 -140.1(7)
C2 C3 C4 C5 0.5(14)
Hf C3 C4 C5 68.2(10)
C2 C3 C4 Hf -67.7(7)
Cl1 Hf C4 C3 40.0(8)
Cl2 Hf C4 C3 153.3(6)
C22 Hf C4 C3 -124.5(8)
C23 Hf C4 C3 -102.2(7)
C24 Hf C4 C3 -70.4(7)
C1 Hf C4 C3 77.7(9)
C2 Hf C4 C3 38.3(6)
C5 Hf C4 C3 114.3(12)
C25 Hf C4 C3 -66.8(8)
C21 Hf C4 C3 -103.7(9)
Cl1 Hf C4 C5 -74.2(9)
Cl2 Hf C4 C5 39.1(9)
C22 Hf C4 C5 121.2(10)
C3 Hf C4 C5 -114.3(12)
C23 Hf C4 C5 143.5(9)
C24 Hf C4 C5 175.3(9)
C1 Hf C4 C5 -36.5(10)
C2 Hf C4 C5 -75.9(9)
C25 Hf C4 C5 178.9(9)
C21 Hf C4 C5 142.1(9)
C2 C1 C5 C4 3(2)
C6 C1 C5 C4 177.0(16)
Hf C1 C5 C4 -63.0(12)
C2 C1 C5 Hf 66.3(16)
C6 C1 C5 Hf -120.0(19)
C3 C4 C5 C1 -2(2)
Hf C4 C5 C1 64.9(15)
C3 C4 C5 Hf -67.2(8)
Cl1 Hf C5 C1 15.7(18)
Cl2 Hf C5 C1 104.3(16)
C4 Hf C5 C1 -114(2)
C22 Hf C5 C1 175.3(12)
C3 Hf C5 C1 -76.6(16)
C23 Hf C5 C1 -150.6(15)
C24 Hf C5 C1 -119.0(15)
C2 Hf C5 C1 -35.4(14)
C25 Hf C5 C1 -115.7(15)
C21 Hf C5 C1 170(2)
Cl1 Hf C5 C4 129.2(7)
Cl2 Hf C5 C4 -142.2(8)
C22 Hf C5 C4 -71.2(13)
C3 Hf C5 C4 37.0(8)
C23 Hf C5 C4 -37.1(9)
C24 Hf C5 C4 -5.5(11)
C1 Hf C5 C4 114(2)
C2 Hf C5 C4 78.1(9)
C25 Hf C5 C4 -2.2(18)
C21 Hf C5 C4 -76.7(16)
C2 C1 C6 C7 7(3)
C5 C1 C6 C7 -165.5(17)
Hf C1 C6 C7 102.8(14)
C1 C6 C7 C8 -178.7(14)
C6 C7 C8 C9A -178.7(14)
C7 C8 C9A C10A 173(3)
C8 C9A C10A C11A 35(6)
Cl1 Hf C21 C25 -75.3(8)
Cl2 Hf C21 C25 -169.0(8)
C4 Hf C21 C25 79.8(9)
C22 Hf C21 C25 118.7(18)
C3 Hf C21 C25 35.4(11)
C23 Hf C21 C25 78.0(10)
C24 Hf C21 C25 36.8(8)
C1 Hf C21 C25 -111(7)
C2 Hf C21 C25 -9.4(15)
C5 Hf C21 C25 127.4(12)
Cl1 Hf C21 C22 166.0(13)
Cl2 Hf C21 C22 72.4(13)
C4 Hf C21 C22 -38.9(17)
C3 Hf C21 C22 -83.2(15)
C23 Hf C21 C22 -40.7(12)
C24 Hf C21 C22 -81.9(13)
C1 Hf C21 C22 131(6)
C2 Hf C21 C22 -128.0(12)
C5 Hf C21 C22 8.7(19)
C25 Hf C21 C22 -118.7(18)
Cl1 Hf C21 C26 49.5(11)
Cl2 Hf C21 C26 -44.1(11)
C4 Hf C21 C26 -155.4(9)
C22 Hf C21 C26 -117(2)
C3 Hf C21 C26 160.3(10)
C23 Hf C21 C26 -157.2(15)
C24 Hf C21 C26 161.6(14)
C1 Hf C21 C26 14(8)
C2 Hf C21 C26 115.5(14)
C5 Hf C21 C26 -107.8(14)
C25 Hf C21 C26 124.8(15)
C25 C21 C22 C23 7(2)
C26 C21 C22 C23 -178.2(15)
Hf C21 C22 C23 69.0(12)
C25 C21 C22 Hf -61.7(13)
C26 C21 C22 Hf 112.9(16)
Cl1 Hf C22 C23 -125.9(7)
Cl2 Hf C22 C23 146.5(9)
C4 Hf C22 C23 41.4(9)
C3 Hf C22 C23 10.3(11)
C24 Hf C22 C23 -36.0(7)
C1 Hf C22 C23 80.1(16)
C2 Hf C22 C23 9.3(17)
C5 Hf C22 C23 75.0(12)
C25 Hf C22 C23 -75.3(9)
C21 Hf C22 C23 -109.7(17)
Cl1 Hf C22 C21 -16.2(16)
Cl2 Hf C22 C21 -103.8(14)
C4 Hf C22 C21 151.1(13)
C3 Hf C22 C21 120.0(13)
C23 Hf C22 C21 109.7(17)
C24 Hf C22 C21 73.6(13)
C1 Hf C22 C21 -170(2)
C2 Hf C22 C21 119.0(14)
C5 Hf C22 C21 -175.3(10)
C25 Hf C22 C21 34.4(12)
C21 C22 C23 C24 -6.1(18)
Hf C22 C23 C24 66.0(9)
C21 C22 C23 Hf -72.1(13)
Cl1 Hf C23 C24 -37.5(7)
Cl2 Hf C23 C24 -150.9(6)
C4 Hf C23 C24 104.8(7)
C22 Hf C23 C24 -116.4(11)
C3 Hf C23 C24 72.5(6)
C1 Hf C23 C24 104.8(9)
C2 Hf C23 C24 68.4(7)
C5 Hf C23 C24 125.3(8)
C25 Hf C23 C24 -36.7(6)
C21 Hf C23 C24 -76.5(8)
Cl1 Hf C23 C22 78.9(10)
Cl2 Hf C23 C22 -34.5(9)
C4 Hf C23 C22 -138.8(9)
C3 Hf C23 C22 -171.0(9)
C24 Hf C23 C22 116.4(11)
C1 Hf C23 C22 -138.8(10)
C2 Hf C23 C22 -175.2(9)
C5 Hf C23 C22 -118.2(9)
C25 Hf C23 C22 79.7(9)
C21 Hf C23 C22 39.9(10)
C22 C23 C24 C25 2.8(15)
Hf C23 C24 C25 67.5(8)
C22 C23 C24 Hf -64.7(11)
Cl1 Hf C24 C25 38.2(7)
Cl2 Hf C24 C25 -74.2(8)
C4 Hf C24 C25 174.2(7)
C22 Hf C24 C25 -77.7(8)
C3 Hf C24 C25 142.4(8)
C23 Hf C24 C25 -114.9(9)
C1 Hf C24 C25 138.9(8)
C2 Hf C24 C25 121.6(7)
C5 Hf C24 C25 177.3(8)
C21 Hf C24 C25 -36.5(7)
Cl1 Hf C24 C23 153.1(5)
Cl2 Hf C24 C23 40.7(8)
C4 Hf C24 C23 -70.9(6)
C22 Hf C24 C23 37.2(7)
C3 Hf C24 C23 -102.7(7)
C1 Hf C24 C23 -106.2(8)
C2 Hf C24 C23 -123.5(6)
C5 Hf C24 C23 -67.8(8)
C25 Hf C24 C23 114.9(9)
C21 Hf C24 C23 78.4(7)
C23 C24 C25 C21 1.9(15)
Hf C24 C25 C21 67.5(11)
C23 C24 C25 Hf -65.6(8)
C22 C21 C25 C24 -5.8(19)
C26 C21 C25 C24 -180.0(15)
Hf C21 C25 C24 -65.3(8)
C22 C21 C25 Hf 59.6(14)
C26 C21 C25 Hf -114.7(18)
Cl1 Hf C25 C24 -143.0(7)
Cl2 Hf C25 C24 128.3(6)
C4 Hf C25 C24 -6.7(8)
C22 Hf C25 C24 79.6(9)
C3 Hf C25 C24 -37.6(8)
C23 Hf C25 C24 37.6(7)
C1 Hf C25 C24 -76.2(13)
C2 Hf C25 C24 -69.7(8)
C5 Hf C25 C24 -5.2(15)
C21 Hf C25 C24 115.6(12)
Cl1 Hf C25 C21 101.4(8)
Cl2 Hf C25 C21 12.7(9)
C4 Hf C25 C21 -122.2(9)
C22 Hf C25 C21 -36.0(10)
C3 Hf C25 C21 -153.2(9)
C23 Hf C25 C21 -78.0(9)
C24 Hf C25 C21 -115.6(12)
C1 Hf C25 C21 168.2(11)
C2 Hf C25 C21 174.7(8)
C5 Hf C25 C21 -120.8(12)
C25 C21 C26 C27 -11(3)
C22 C21 C26 C27 175.2(16)
Hf C21 C26 C27 -101.9(14)
C21 C26 C27 C28 -177.3(13)
C26 C27 C28 C29A 177.1(14)
C27 C28 C29A C30A -174.8(14)
C28 C29A C30A C31A -121(2)
